data_4022781
loop_
_publ_author_name
'Devarajulu Sureshkumar'
'Thanikachalam Gunasundari'
'Venkataraman Ganesh'
'Srinivasan Chandrasekaran'

_publ_section_title
;
 Regio- and Stereospecific Synthesis of \b-Sulfonamidodisulfides
 and \b-Sulfonamidosulfides from Aziridines using Tetrathiomolybdate
 as a Sulfur Transfer Reagent
;
_journal_name_full 'Journal of Organic Chemistry'
_journal_page_first 2106
_journal_page_last 2117
_journal_paper_doi 10.1021/jo0624389
_journal_volume 72
_journal_year 2007
_chemical_formula_moiety 'C22 H32 N2 O4 S3'
_chemical_formula_sum 'C22 H32 N2 O4 S3'
_chemical_formula_weight 484.68
_chemical_melting_point 415.15
_chemical_name_common beta-aminosulfide
_chemical_name_systematic
;
 ?
;
_space_group_IT_number 15
_symmetry_cell_setting monoclinic
_symmetry_space_group_name_Hall '-C 2yc'
_symmetry_space_group_name_H-M 'C 1 2/c 1'
_atom_sites_solution_hydrogens geom
_atom_sites_solution_primary direct
_atom_sites_solution_secondary difmap
_audit_creation_method SHELXL-97
_cell_angle_alpha 90.00
_cell_angle_beta 117.134(4)
_cell_angle_gamma 90.00
_cell_formula_units_Z 4
_cell_length_a 18.687(6)
_cell_length_b 7.638(2)
_cell_length_c 19.331(6)
_cell_measurement_temperature 296(2)
_cell_measurement_theta_max 25.00
_cell_measurement_theta_min 2.37
_cell_volume 2455.5(13)
_computing_cell_refinement SMART
_computing_data_collection 'SMART (Bruker, 1998)'
_computing_data_reduction 'SAINT (Bruker, 1998)'
_computing_molecular_graphics 'Ortep-3 for Windows (Farrugia, 1997) and CAMERON (Watkin et al., 1993)'
_computing_publication_material 'PLATON (Spek, 2003)'
_computing_structure_refinement 'SHELXL-97 (Sheldrick, 1997)'
_computing_structure_solution 'SIR92 (Altomare et al., 1993)'
_diffrn_ambient_temperature 296(2)
_diffrn_measured_fraction_theta_full 0.999
_diffrn_measured_fraction_theta_max 0.999
_diffrn_measurement_device_type 'Bruker SMART CCD area detector'
_diffrn_measurement_method '\f and \w scans'
_diffrn_radiation_monochromator graphite
_diffrn_radiation_source 'fine-focus sealed tube'
_diffrn_radiation_type MoK\a
_diffrn_radiation_wavelength 0.71073
_diffrn_reflns_av_R_equivalents 0.0239
_diffrn_reflns_av_sigmaI/netI 0.0208
_diffrn_reflns_limit_h_max 21
_diffrn_reflns_limit_h_min -22
_diffrn_reflns_limit_k_max 9
_diffrn_reflns_limit_k_min -9
_diffrn_reflns_limit_l_max 22
_diffrn_reflns_limit_l_min -22
_diffrn_reflns_number 8517
_diffrn_reflns_theta_full 25.00
_diffrn_reflns_theta_max 25.00
_diffrn_reflns_theta_min 2.37
_exptl_absorpt_coefficient_mu 0.332
_exptl_absorpt_correction_T_max 0.9739
_exptl_absorpt_correction_T_min 0.9335
_exptl_absorpt_correction_type multi-scan
_exptl_absorpt_process_details '(SADABS; Sheldrick, 1997)'
_exptl_crystal_colour colorless
_exptl_crystal_density_diffrn 1.311
_exptl_crystal_density_method 'not measured'
_exptl_crystal_description block
_exptl_crystal_F_000 1032
_exptl_crystal_size_max 0.21
_exptl_crystal_size_mid 0.18
_exptl_crystal_size_min 0.08
_refine_diff_density_max 0.689
_refine_diff_density_min -0.481
_refine_diff_density_rms 0.068
_refine_ls_extinction_method none
_refine_ls_goodness_of_fit_ref 1.079
_refine_ls_hydrogen_treatment mixed
_refine_ls_matrix_type full
_refine_ls_number_parameters 147
_refine_ls_number_reflns 2157
_refine_ls_number_restraints 0
_refine_ls_restrained_S_all 1.079
_refine_ls_R_factor_all 0.0668
_refine_ls_R_factor_gt 0.0596
_refine_ls_shift/su_max 0.000
_refine_ls_shift/su_mean 0.000
_refine_ls_structure_factor_coef Fsqd
_refine_ls_weighting_details 'calc w=1/[\s^2^(Fo^2^)+(0.1038P)^2^+3.6634P] where P=(Fo^2^+2Fc^2^)/3'
_refine_ls_weighting_scheme calc
_refine_ls_wR_factor_gt 0.1746
_refine_ls_wR_factor_ref 0.1796
_reflns_number_gt 1878
_reflns_number_total 2157
_reflns_threshold_expression I>2sigma(I)
_cod_data_source_file jo0624389si20070101_074737_01.cif
_cod_data_source_block compound5d
_cod_depositor_comments
;
The following automatic conversions were performed:
'_symmetry_cell_setting' value 'Monoclinic' changed to 'monoclinic'
according to '/home/saulius/struct/CIF-dictionaries/cif_core.dic'
dictionary named 'cif_core.dic' version 2.4.1 from 2010-06-29.

Automatic conversion script
Id: cif_fix_enum 1527 2010-12-29 10:47:43Z saulius 

The following automatic conversions were performed:

'_chemical_melting_point' value '142 deg' was changed to '415.15' -
it was converted from degrees Celsius(C) to Kelvins(K).

Automatic conversion script
Id: cif_fix_values 1646 2011-03-28 12:23:43Z adriana 

2022-01-02
Z value and formula fixed to values more according to usual
chemical conventions.                 miguel
;
_cod_original_formula_sum 'C14.67 H21.33 N1.33 O2.67 S2'
_cod_original_formula_weight 323.12
_cod_original_formula_moiety 'C14.67 H21.33 N1.33 O2.67 S2'
_cod_original_formula_units_Z 6
_cod_original_sg_symbol_H-M 'C 2/c'
_cod_database_code 4022781

loop_
_symmetry_equiv_pos_as_xyz
'x, y, z'
'-x, y, -z+1/2'
'x+1/2, y+1/2, z'
'-x+1/2, y+1/2, -z+1/2'
'-x, -y, -z'
'x, -y, z-1/2'
'-x+1/2, -y+1/2, -z'
'x+1/2, -y+1/2, z-1/2'

loop_
_atom_site_label
_atom_site_type_symbol
_atom_site_fract_x
_atom_site_fract_y
_atom_site_fract_z
_atom_site_U_iso_or_equiv
_atom_site_adp_type
_atom_site_occupancy
_atom_site_symmetry_multiplicity
_atom_site_calc_flag
_atom_site_refinement_flags
H1 H 0.2147(19) 0.445(4) 0.2907(18) 0.035(9) Uiso 1 1 d .
C11 C 0.2140(4) 0.4949(8) 0.4629(3) 0.1089(18) Uani 1 1 d .
H11A H 0.1817 0.3975 0.4633 0.163 Uiso 1 1 calc R
H11B H 0.2265 0.5670 0.5076 0.163 Uiso 1 1 calc R
H11C H 0.2629 0.4525 0.4641 0.163 Uiso 1 1 calc R
S1 S 0.17578(5) 0.20031(10) 0.27193(4) 0.0468(3) Uani 1 1 d .
S2 S 0.0000 0.73733(19) 0.2500 0.0785(5) Uani 1 2 d S
C1 C 0.10054(18) 0.2033(4) 0.17440(17) 0.0419(7) Uani 1 1 d .
O2 O 0.14655(16) 0.0991(3) 0.31550(13) 0.0646(7) Uani 1 1 d .
O1 O 0.24943(14) 0.1527(4) 0.27115(15) 0.0684(7) Uani 1 1 d .
C2 C 0.1167(2) 0.2759(5) 0.1177(2) 0.0547(8) Uani 1 1 d .
H2 H 0.1675 0.3201 0.1302 0.066 Uiso 1 1 calc R
C6 C 0.02527(19) 0.1372(4) 0.15564(18) 0.0482(7) Uani 1 1 d .
H6 H 0.0145 0.0876 0.1939 0.058 Uiso 1 1 calc R
C4 C -0.0192(2) 0.2168(4) 0.02187(19) 0.0545(8) Uani 1 1 d .
C8 C 0.1283(2) 0.4924(5) 0.3185(2) 0.0574(9) Uani 1 1 d .
H8 H 0.0949 0.4047 0.3271 0.069 Uiso 1 1 calc R
C5 C -0.0340(2) 0.1452(5) 0.0797(2) 0.0551(8) Uani 1 1 d .
H5 H -0.0849 0.1015 0.0671 0.066 Uiso 1 1 calc R
C3 C 0.0565(2) 0.2819(5) 0.0423(2) 0.0608(9) Uani 1 1 d .
H3 H 0.0672 0.3314 0.0041 0.073 Uiso 1 1 calc R
N1 N 0.18913(16) 0.3974(4) 0.30463(16) 0.0484(7) Uani 1 1 d .
C9 C 0.0728(2) 0.5970(5) 0.2445(3) 0.0689(10) Uani 1 1 d .
H9A H 0.0447 0.5136 0.2030 0.083 Uiso 1 1 calc R
H9B H 0.1067 0.6672 0.2295 0.083 Uiso 1 1 calc R
C7 C -0.0846(3) 0.2262(6) -0.0608(2) 0.0772(12) Uani 1 1 d .
H7A H -0.1217 0.3176 -0.0653 0.116 Uiso 1 1 calc R
H7B H -0.1126 0.1163 -0.0750 0.116 Uiso 1 1 calc R
H7C H -0.0612 0.2505 -0.0948 0.116 Uiso 1 1 calc R
C10 C 0.1694(3) 0.5984(7) 0.3920(3) 0.0889(14) Uani 1 1 d .
H10A H 0.2064 0.6792 0.3863 0.107 Uiso 1 1 calc R
H10B H 0.1292 0.6674 0.3982 0.107 Uiso 1 1 calc R

loop_
_atom_site_aniso_label
_atom_site_aniso_U_11
_atom_site_aniso_U_22
_atom_site_aniso_U_33
_atom_site_aniso_U_23
_atom_site_aniso_U_13
_atom_site_aniso_U_12
C11 0.121(4) 0.114(4) 0.065(3) -0.009(3) 0.019(3) 0.007(4)
S1 0.0473(5) 0.0440(5) 0.0456(5) -0.0007(3) 0.0181(3) 0.0076(3)
S2 0.0678(9) 0.0487(8) 0.1341(15) 0.000 0.0591(10) 0.000
C1 0.0479(16) 0.0370(16) 0.0420(15) -0.0049(12) 0.0215(13) 0.0020(12)
O2 0.0798(17) 0.0564(15) 0.0516(13) 0.0115(11) 0.0247(12) 0.0006(12)
O1 0.0501(14) 0.0737(17) 0.0729(16) -0.0110(13) 0.0206(12) 0.0181(12)
C2 0.058(2) 0.057(2) 0.0567(19) -0.0010(15) 0.0327(16) -0.0068(15)
C6 0.0538(18) 0.0468(17) 0.0487(17) -0.0019(14) 0.0273(15) -0.0037(14)
C4 0.068(2) 0.0435(18) 0.0458(17) -0.0050(13) 0.0201(16) 0.0054(15)
C8 0.066(2) 0.055(2) 0.0599(19) -0.0081(16) 0.0362(17) 0.0044(16)
C5 0.0488(18) 0.0552(19) 0.0583(19) -0.0083(16) 0.0219(15) -0.0050(15)
C3 0.082(3) 0.060(2) 0.0496(18) 0.0042(15) 0.0373(18) -0.0020(18)
N1 0.0459(15) 0.0510(17) 0.0497(15) -0.0064(12) 0.0230(12) -0.0035(12)
C9 0.077(3) 0.062(2) 0.090(3) 0.009(2) 0.057(2) 0.0140(19)
C7 0.089(3) 0.070(3) 0.050(2) -0.0054(18) 0.0118(19) 0.009(2)
C10 0.105(3) 0.090(3) 0.076(3) -0.021(2) 0.045(3) 0.003(3)

loop_
_atom_type_symbol
_atom_type_description
_atom_type_scat_dispersion_real
_atom_type_scat_dispersion_imag
_atom_type_scat_source
C C 0.0033 0.0016 'International Tables Vol C Tables 4.2.6.8 and 6.1.1.4'
H H 0.0000 0.0000 'International Tables Vol C Tables 4.2.6.8 and 6.1.1.4'
N N 0.0061 0.0033 'International Tables Vol C Tables 4.2.6.8 and 6.1.1.4'
O O 0.0106 0.0060 'International Tables Vol C Tables 4.2.6.8 and 6.1.1.4'
S S 0.1246 0.1234 'International Tables Vol C Tables 4.2.6.8 and 6.1.1.4'

loop_
_geom_angle_atom_site_label_1
_geom_angle_atom_site_label_2
_geom_angle_atom_site_label_3
_geom_angle
_geom_angle_site_symmetry_1
C10 C11 H11A 109.5 .
C10 C11 H11B 109.5 .
H11A C11 H11B 109.5 .
C10 C11 H11C 109.5 .
H11A C11 H11C 109.5 .
H11B C11 H11C 109.5 .
O2 S1 O1 119.95(17) .
O2 S1 N1 107.97(16) .
O1 S1 N1 105.34(16) .
O2 S1 C1 107.79(15) .
O1 S1 C1 107.08(15) .
N1 S1 C1 108.25(14) .
C9 S2 C9 105.6(3) 2
C6 C1 C2 120.4(3) .
C6 C1 S1 119.8(2) .
C2 C1 S1 119.8(3) .
C3 C2 C1 119.0(3) .
C3 C2 H2 120.5 .
C1 C2 H2 120.5 .
C1 C6 C5 119.4(3) .
C1 C6 H6 120.3 .
C5 C6 H6 120.3 .
C3 C4 C5 118.0(3) .
C3 C4 C7 121.2(4) .
C5 C4 C7 120.9(4) .
N1 C8 C10 109.4(3) .
N1 C8 C9 109.4(3) .
C10 C8 C9 115.6(4) .
N1 C8 H8 107.3 .
C10 C8 H8 107.3 .
C9 C8 H8 107.3 .
C4 C5 C6 121.3(3) .
C4 C5 H5 119.3 .
C6 C5 H5 119.3 .
C4 C3 C2 122.0(3) .
C4 C3 H3 119.0 .
C2 C3 H3 119.0 .
C8 N1 S1 122.6(2) .
C8 N1 H1 120(3) .
S1 N1 H1 109(3) .
C8 C9 S2 117.7(3) .
C8 C9 H9A 107.9 .
S2 C9 H9A 107.9 .
C8 C9 H9B 107.9 .
S2 C9 H9B 107.9 .
H9A C9 H9B 107.2 .
C4 C7 H7A 109.5 .
C4 C7 H7B 109.5 .
H7A C7 H7B 109.5 .
C4 C7 H7C 109.5 .
H7A C7 H7C 109.5 .
H7B C7 H7C 109.5 .
C11 C10 C8 114.8(4) .
C11 C10 H10A 108.6 .
C8 C10 H10A 108.6 .
C11 C10 H10B 108.6 .
C8 C10 H10B 108.6 .
H10A C10 H10B 107.6 .

loop_
_geom_bond_atom_site_label_1
_geom_bond_atom_site_label_2
_geom_bond_distance
_geom_bond_site_symmetry_2
C11 C10 1.468(7) .
C11 H11A 0.9600 .
C11 H11B 0.9600 .
C11 H11C 0.9600 .
S1 O2 1.423(3) .
S1 O1 1.430(2) .
S1 N1 1.608(3) .
S1 C1 1.765(3) .
S2 C9 1.772(4) 2
S2 C9 1.772(4) .
C1 C6 1.378(4) .
C1 C2 1.379(5) .
C2 C3 1.377(5) .
C2 H2 0.9300 .
C6 C5 1.380(5) .
C6 H6 0.9300 .
C4 C3 1.376(5) .
C4 C5 1.380(5) .
C4 C7 1.507(5) .
C8 N1 1.472(4) .
C8 C10 1.506(6) .
C8 C9 1.552(5) .
C8 H8 0.9800 .
C5 H5 0.9300 .
C3 H3 0.9300 .
N1 H1 0.74(3) .
C9 H9A 0.9700 .
C9 H9B 0.9700 .
C7 H7A 0.9600 .
C7 H7B 0.9600 .
C7 H7C 0.9600 .
C10 H10A 0.9700 .
C10 H10B 0.9700 .

loop_
_geom_torsion_atom_site_label_1
_geom_torsion_atom_site_label_2
_geom_torsion_atom_site_label_3
_geom_torsion_atom_site_label_4
_geom_torsion
_geom_torsion_site_symmetry_1
O2 S1 C1 C6 9.0(3) .
O1 S1 C1 C6 139.4(3) .
N1 S1 C1 C6 -107.5(3) .
O2 S1 C1 C2 -172.7(3) .
O1 S1 C1 C2 -42.3(3) .
N1 S1 C1 C2 70.8(3) .
C6 C1 C2 C3 0.3(5) .
S1 C1 C2 C3 -178.0(3) .
C2 C1 C6 C5 -0.4(5) .
S1 C1 C6 C5 177.9(2) .
C3 C4 C5 C6 -0.6(5) .
C7 C4 C5 C6 -179.5(3) .
C1 C6 C5 C4 0.6(5) .
C5 C4 C3 C2 0.5(5) .
C7 C4 C3 C2 179.4(3) .
C1 C2 C3 C4 -0.3(5) .
C10 C8 N1 S1 140.8(3) .
C9 C8 N1 S1 -91.6(4) .
O2 S1 N1 C8 -47.3(3) .
O1 S1 N1 C8 -176.6(3) .
C1 S1 N1 C8 69.1(3) .
N1 C8 C9 S2 -174.6(3) .
C10 C8 C9 S2 -50.6(5) .
C9 S2 C9 C8 -70.7(3) 2
N1 C8 C10 C11 -62.8(5) .
C9 C8 C10 C11 173.1(4) .
